data_7129320
loop_
_publ_author_name
'Yue, Erlin'
'Dettling, Lea'
'Sklorz, Julian'
'Kaiser, Selina'
'Weber, Manuela'
'Muller, Christian'

_publ_section_title
;
 Au(I)-Mediated N2-Elimination from Triazaphospholes: A One-Pot Synthesis
 of Novel N2P2-Heterocycles
;
_journal_name_full 'Chemical Communications'
_journal_paper_doi 10.1039/D1CC06205K
_journal_year 2021
_chemical_formula_sum 'C24 H32 Au2 Cl2 N2 O4 P2 S2'
_chemical_formula_weight 1003.41
_space_group_crystal_system monoclinic
_space_group_IT_number 14
_space_group_name_Hall '-P 2yn'
_space_group_name_H-M_alt 'P 1 21/n 1'
_atom_sites_solution_hydrogens geom
_audit_creation_method SHELXL-2018/3
_audit_update_record
;
2020-02-12 deposited with the CCDC.	2021-11-29 downloaded from the CCDC.
;
_cell_angle_alpha 90
_cell_angle_beta 96.710(2)
_cell_angle_gamma 90
_cell_formula_units_Z 2
_cell_length_a 8.8016(5)
_cell_length_b 9.8055(4)
_cell_length_c 17.4622(9)
_cell_measurement_reflns_used 9356
_cell_measurement_temperature 100(2)
_cell_measurement_theta_max 26.43
_cell_measurement_theta_min 2.35
_cell_volume 1496.74(13)
_computing_structure_refinement 'SHELXL-2018/3 (Sheldrick, 2018)'
_computing_structure_solution 'SHELXT 2014/4 (Sheldrick, 2014)'
_diffrn_ambient_temperature 100(2)
_diffrn_measured_fraction_theta_full 0.999
_diffrn_measured_fraction_theta_max 0.997
_diffrn_measurement_device_type 'Bruker APEX-II CCD'
_diffrn_measurement_method '\f and \w scans'
_diffrn_radiation_type MoK\a
_diffrn_radiation_wavelength 0.71073
_diffrn_reflns_av_R_equivalents 0.0423
_diffrn_reflns_av_unetI/netI 0.0245
_diffrn_reflns_Laue_measured_fraction_full 0.999
_diffrn_reflns_Laue_measured_fraction_max 0.997
_diffrn_reflns_limit_h_max 11
_diffrn_reflns_limit_h_min -11
_diffrn_reflns_limit_k_max 10
_diffrn_reflns_limit_k_min -12
_diffrn_reflns_limit_l_max 21
_diffrn_reflns_limit_l_min -21
_diffrn_reflns_number 18922
_diffrn_reflns_point_group_measured_fraction_full 0.999
_diffrn_reflns_point_group_measured_fraction_max 0.997
_diffrn_reflns_theta_full 26.000
_diffrn_reflns_theta_max 26.446
_diffrn_reflns_theta_min 2.349
_exptl_absorpt_coefficient_mu 10.250
_exptl_absorpt_correction_type multi-scan
_exptl_crystal_colour yellow
_exptl_crystal_density_diffrn 2.226
_exptl_crystal_description needle
_exptl_crystal_F_000 952
_exptl_crystal_size_max 0.115
_exptl_crystal_size_mid 0.035
_exptl_crystal_size_min 0.02
_exptl_transmission_factor_max 0.7454
_exptl_transmission_factor_min 0.5995
_refine_diff_density_max 1.832
_refine_diff_density_min -1.617
_refine_diff_density_rms 0.157
_refine_ls_extinction_method none
_refine_ls_goodness_of_fit_ref 1.187
_refine_ls_hydrogen_treatment constr
_refine_ls_matrix_type full
_refine_ls_number_parameters 176
_refine_ls_number_reflns 3072
_refine_ls_number_restraints 0
_refine_ls_restrained_S_all 1.187
_refine_ls_R_factor_all 0.0434
_refine_ls_R_factor_gt 0.0335
_refine_ls_shift/su_max 0.000
_refine_ls_shift/su_mean 0.000
_refine_ls_structure_factor_coef Fsqd
_refine_ls_weighting_details 'w=1/[\s^2^(Fo^2^)+14.0319P] where P=(Fo^2^+2Fc^2^)/3'
_refine_ls_weighting_scheme calc
_refine_ls_wR_factor_gt 0.0557
_refine_ls_wR_factor_ref 0.0582
_reflns_Friedel_coverage 0.000
_reflns_number_gt 2653
_reflns_number_total 3072
_reflns_threshold_expression 'I > 2\s(I)'
_cod_data_source_file d1cc06205k2.cif
_cod_data_source_block JS223_a
_cod_original_sg_symbol_H-M 'P 21/n'
_cod_database_code 7129320
_shelx_shelxl_version_number 2018/3
_shelx_space_group_comment
;
The symmetry employed for this shelxl refinement is uniquely defined
by the following loop, which should always be used as a source of
symmetry information in preference to the above space-group names.
They are only intended as comments.
;

loop_
_space_group_symop_operation_xyz
'x, y, z'
'-x+1/2, y+1/2, -z+1/2'
'-x, -y, -z'
'x-1/2, -y-1/2, z-1/2'

loop_
_atom_site_label
_atom_site_type_symbol
_atom_site_fract_x
_atom_site_fract_y
_atom_site_fract_z
_atom_site_U_iso_or_equiv
_atom_site_adp_type
_atom_site_occupancy
_atom_site_site_symmetry_order
_atom_site_calc_flag
_atom_site_refinement_flags_posn
_atom_site_refinement_flags_adp
_atom_site_refinement_flags_occupancy
_atom_site_disorder_assembly
_atom_site_disorder_group
Au1 Au 0.48580(3) 0.25567(2) 0.38438(2) 0.01426(7) Uani 1 1 d . . . . .
S1 S 0.26937(16) 0.62610(15) 0.40444(8) 0.0108(3) Uani 1 1 d . . . . .
P1 P 0.43420(17) 0.38076(15) 0.48288(8) 0.0096(3) Uani 1 1 d . . . . .
Cl1 Cl 0.55748(19) 0.12895(17) 0.28603(9) 0.0240(4) Uani 1 1 d . . . . .
O1 O 0.2502(5) 0.7591(5) 0.4366(2) 0.0172(9) Uani 1 1 d . . . . .
O2 O 0.1481(5) 0.5282(5) 0.3961(2) 0.0171(9) Uani 1 1 d . . . . .
N1 N 0.4056(5) 0.5514(5) 0.4634(3) 0.0092(10) Uani 1 1 d . . . . .
C8 C 0.3921(7) 0.5566(6) 0.1940(4) 0.0148(13) Uani 1 1 d . . . . .
H8 H 0.381869 0.485310 0.156871 0.018 Uiso 1 1 calc R U . . .
C2 C 0.2667(7) 0.2027(6) 0.5605(4) 0.0190(14) Uani 1 1 d . . . . .
C6 C 0.3463(6) 0.6454(6) 0.3170(3) 0.0108(12) Uani 1 1 d . . . . .
C12 C 0.5331(8) 0.6966(7) 0.1015(4) 0.0219(15) Uani 1 1 d . . . . .
H12A H 0.644237 0.707974 0.111847 0.033 Uiso 1 1 calc R U . . .
H12B H 0.488032 0.778399 0.075800 0.033 Uiso 1 1 calc R U . . .
H12C H 0.510070 0.617183 0.068042 0.033 Uiso 1 1 calc R U . . .
C7 C 0.3326(7) 0.5391(6) 0.2632(3) 0.0129(12) Uani 1 1 d . . . . .
H7 H 0.283267 0.456299 0.274030 0.015 Uiso 1 1 calc R U . . .
C10 C 0.4789(7) 0.7805(6) 0.2321(3) 0.0143(13) Uani 1 1 d . . . . .
H10 H 0.529541 0.862597 0.221352 0.017 Uiso 1 1 calc R U . . .
C11 C 0.4186(6) 0.7662(6) 0.3014(3) 0.0149(12) Uani 1 1 d . . . . .
H11 H 0.426665 0.838432 0.337918 0.018 Uiso 1 1 calc R U . . .
C9 C 0.4658(7) 0.6750(6) 0.1777(3) 0.0123(12) Uani 1 1 d . . . . .
C5 C 0.2547(7) 0.4468(6) 0.6031(4) 0.0206(14) Uani 1 1 d . . . . .
H5A H 0.299951 0.431682 0.656378 0.031 Uiso 1 1 calc R U . . .
H5B H 0.142943 0.445994 0.600687 0.031 Uiso 1 1 calc R U . . .
H5C H 0.288423 0.535258 0.585109 0.031 Uiso 1 1 calc R U . . .
C1 C 0.3064(7) 0.3327(7) 0.5512(4) 0.0177(14) Uani 1 1 d . . . . .
C4 C 0.1637(8) 0.1681(7) 0.6212(4) 0.0247(15) Uani 1 1 d . . . . .
H4A H 0.181424 0.233051 0.663942 0.037 Uiso 1 1 calc R U . . .
H4B H 0.186276 0.075531 0.640367 0.037 Uiso 1 1 calc R U . . .
H4C H 0.056568 0.173322 0.598558 0.037 Uiso 1 1 calc R U . . .
C3 C 0.3166(8) 0.0811(7) 0.5180(4) 0.0251(16) Uani 1 1 d . . . . .
H3A H 0.359780 0.111346 0.471566 0.038 Uiso 1 1 calc R U . . .
H3B H 0.228432 0.021824 0.503185 0.038 Uiso 1 1 calc R U . . .
H3C H 0.394414 0.030537 0.551318 0.038 Uiso 1 1 calc R U . . .

loop_
_atom_site_aniso_label
_atom_site_aniso_U_11
_atom_site_aniso_U_22
_atom_site_aniso_U_33
_atom_site_aniso_U_23
_atom_site_aniso_U_13
_atom_site_aniso_U_12
Au1 0.01594(11) 0.01271(11) 0.01351(11) -0.00159(11) -0.00085(7) -0.00217(11)
S1 0.0071(7) 0.0149(7) 0.0101(7) 0.0002(6) 0.0000(5) 0.0034(6)
P1 0.0081(7) 0.0118(7) 0.0086(7) 0.0014(6) 0.0002(6) -0.0012(6)
Cl1 0.0280(9) 0.0220(8) 0.0221(8) -0.0104(7) 0.0039(7) -0.0028(7)
O1 0.020(2) 0.016(2) 0.016(2) -0.004(2) 0.0020(16) 0.006(2)
O2 0.006(2) 0.028(2) 0.017(2) 0.0003(19) -0.0007(17) -0.0022(18)
N1 0.007(2) 0.012(2) 0.009(2) 0.0003(19) -0.0011(19) 0.0008(19)
C8 0.014(3) 0.017(3) 0.014(3) -0.007(2) 0.000(2) -0.001(2)
C2 0.014(3) 0.020(3) 0.022(4) 0.000(3) -0.001(3) 0.005(3)
C6 0.009(3) 0.014(3) 0.009(3) 0.001(2) -0.001(2) 0.005(2)
C12 0.025(4) 0.019(3) 0.019(4) -0.002(3) -0.005(3) 0.009(3)
C7 0.015(3) 0.009(3) 0.014(3) 0.000(2) -0.001(2) -0.001(2)
C10 0.015(3) 0.011(3) 0.016(3) 0.006(2) -0.001(2) 0.000(2)
C11 0.016(3) 0.014(3) 0.014(3) 0.002(3) -0.002(2) 0.004(3)
C9 0.014(3) 0.010(3) 0.013(3) 0.008(2) 0.001(2) 0.003(2)
C5 0.014(3) 0.016(3) 0.034(4) -0.001(3) 0.011(3) -0.002(3)
C1 0.009(3) 0.027(4) 0.017(3) 0.001(3) 0.001(3) -0.004(3)
C4 0.025(4) 0.022(4) 0.029(4) 0.004(3) 0.015(3) -0.005(3)
C3 0.027(4) 0.021(4) 0.029(4) -0.003(3) 0.012(3) 0.002(3)

loop_
_atom_type_symbol
_atom_type_description
_atom_type_scat_dispersion_real
_atom_type_scat_dispersion_imag
_atom_type_scat_source
C C 0.0033 0.0016 'International Tables Vol C Tables 4.2.6.8 and 6.1.1.4'
H H 0.0000 0.0000 'International Tables Vol C Tables 4.2.6.8 and 6.1.1.4'
Au Au -2.0133 8.8022 'International Tables Vol C Tables 4.2.6.8 and 6.1.1.4'
Cl Cl 0.1484 0.1585 'International Tables Vol C Tables 4.2.6.8 and 6.1.1.4'
N N 0.0061 0.0033 'International Tables Vol C Tables 4.2.6.8 and 6.1.1.4'
O O 0.0106 0.0060 'International Tables Vol C Tables 4.2.6.8 and 6.1.1.4'
P P 0.1023 0.0942 'International Tables Vol C Tables 4.2.6.8 and 6.1.1.4'
S S 0.1246 0.1234 'International Tables Vol C Tables 4.2.6.8 and 6.1.1.4'

loop_
_geom_angle_atom_site_label_1
_geom_angle_atom_site_label_2
_geom_angle_atom_site_label_3
_geom_angle
_geom_angle_site_symmetry_1
_geom_angle_site_symmetry_3
_geom_angle_publ_flag
P1 Au1 Cl1 175.78(6) . . ?
O2 S1 O1 121.9(3) . . ?
O2 S1 N1 104.1(3) . . ?
O1 S1 N1 105.6(2) . . ?
O2 S1 C6 110.1(3) . . ?
O1 S1 C6 108.5(3) . . ?
N1 S1 C6 105.3(3) . . ?
N1 P1 N1 79.9(2) . 3_666 ?
N1 P1 C1 107.3(3) . . ?
N1 P1 C1 105.9(3) 3_666 . ?
N1 P1 Au1 115.23(17) . . ?
N1 P1 Au1 114.04(17) 3_666 . ?
C1 P1 Au1 125.1(2) . . ?
N1 P1 P1 40.11(16) . 3_666 ?
N1 P1 P1 39.76(16) 3_666 3_666 ?
C1 P1 P1 111.9(2) . 3_666 ?
Au1 P1 P1 122.93(9) . 3_666 ?
S1 N1 P1 129.2(3) . . ?
S1 N1 P1 130.6(3) . 3_666 ?
P1 N1 P1 100.1(2) . 3_666 ?
C9 C8 C7 121.4(6) . . ?
C9 C8 H8 119.3 . . ?
C7 C8 H8 119.3 . . ?
C1 C2 C3 127.1(6) . . ?
C1 C2 C4 119.1(6) . . ?
C3 C2 C4 113.8(6) . . ?
C11 C6 C7 120.7(5) . . ?
C11 C6 S1 119.8(4) . . ?
C7 C6 S1 119.6(5) . . ?
C9 C12 H12A 109.5 . . ?
C9 C12 H12B 109.5 . . ?
H12A C12 H12B 109.5 . . ?
C9 C12 H12C 109.5 . . ?
H12A C12 H12C 109.5 . . ?
H12B C12 H12C 109.5 . . ?
C8 C7 C6 118.9(5) . . ?
C8 C7 H7 120.6 . . ?
C6 C7 H7 120.6 . . ?
C11 C10 C9 120.6(5) . . ?
C11 C10 H10 119.7 . . ?
C9 C10 H10 119.7 . . ?
C10 C11 C6 119.3(6) . . ?
C10 C11 H11 120.3 . . ?
C6 C11 H11 120.3 . . ?
C8 C9 C10 119.1(5) . . ?
C8 C9 C12 122.3(5) . . ?
C10 C9 C12 118.5(5) . . ?
C1 C5 H5A 109.5 . . ?
C1 C5 H5B 109.5 . . ?
H5A C5 H5B 109.5 . . ?
C1 C5 H5C 109.5 . . ?
H5A C5 H5C 109.5 . . ?
H5B C5 H5C 109.5 . . ?
C2 C1 C5 121.5(6) . . ?
C2 C1 P1 121.6(5) . . ?
C5 C1 P1 116.8(5) . . ?
C2 C4 H4A 109.5 . . ?
C2 C4 H4B 109.5 . . ?
H4A C4 H4B 109.5 . . ?
C2 C4 H4C 109.5 . . ?
H4A C4 H4C 109.5 . . ?
H4B C4 H4C 109.5 . . ?
C2 C3 H3A 109.5 . . ?
C2 C3 H3B 109.5 . . ?
H3A C3 H3B 109.5 . . ?
C2 C3 H3C 109.5 . . ?
H3A C3 H3C 109.5 . . ?
H3B C3 H3C 109.5 . . ?

loop_
_geom_bond_atom_site_label_1
_geom_bond_atom_site_label_2
_geom_bond_distance
_geom_bond_site_symmetry_2
_geom_bond_publ_flag
Au1 P1 2.2027(15) . ?
Au1 Cl1 2.2682(16) . ?
S1 O2 1.430(4) . ?
S1 O1 1.437(5) . ?
S1 N1 1.658(5) . ?
S1 C6 1.751(6) . ?
P1 N1 1.720(5) . ?
P1 N1 1.732(5) 3_666 ?
P1 C1 1.796(7) . ?
P1 P1 2.647(3) 3_666 ?
C8 C9 1.376(8) . ?
C8 C7 1.383(8) . ?
C8 H8 0.9500 . ?
C2 C1 1.337(9) . ?
C2 C3 1.497(9) . ?
C2 C4 1.512(9) . ?
C6 C11 1.387(8) . ?
C6 C7 1.399(8) . ?
C12 C9 1.534(9) . ?
C12 H12A 0.9800 . ?
C12 H12B 0.9800 . ?
C12 H12C 0.9800 . ?
C7 H7 0.9500 . ?
C10 C11 1.384(8) . ?
C10 C9 1.400(8) . ?
C10 H10 0.9500 . ?
C11 H11 0.9500 . ?
C5 C1 1.541(9) . ?
C5 H5A 0.9800 . ?
C5 H5B 0.9800 . ?
C5 H5C 0.9800 . ?
C4 H4A 0.9800 . ?
C4 H4B 0.9800 . ?
C4 H4C 0.9800 . ?
C3 H3A 0.9800 . ?
C3 H3B 0.9800 . ?
C3 H3C 0.9800 . ?

loop_
_geom_torsion_atom_site_label_1
_geom_torsion_atom_site_label_2
_geom_torsion_atom_site_label_3
_geom_torsion_atom_site_label_4
_geom_torsion
_geom_torsion_site_symmetry_1
_geom_torsion_site_symmetry_2
_geom_torsion_site_symmetry_3
_geom_torsion_site_symmetry_4
_geom_torsion_publ_flag
O2 S1 N1 P1 22.2(4) . . . . ?
O1 S1 N1 P1 151.7(4) . . . . ?
C6 S1 N1 P1 -93.7(4) . . . . ?
O2 S1 N1 P1 -163.2(4) . . . 3_666 ?
O1 S1 N1 P1 -33.7(4) . . . 3_666 ?
C6 S1 N1 P1 81.0(4) . . . 3_666 ?
N1 P1 N1 S1 175.9(5) 3_666 . . . ?
C1 P1 N1 S1 -80.5(4) . . . . ?
Au1 P1 N1 S1 63.9(4) . . . . ?
P1 P1 N1 S1 175.9(5) 3_666 . . . ?
N1 P1 N1 P1 0.001(1) 3_666 . . 3_666 ?
C1 P1 N1 P1 103.7(3) . . . 3_666 ?
Au1 P1 N1 P1 -111.92(19) . . . 3_666 ?
O2 S1 C6 C11 154.7(4) . . . . ?
O1 S1 C6 C11 19.0(5) . . . . ?
N1 S1 C6 C11 -93.6(5) . . . . ?
O2 S1 C6 C7 -24.6(5) . . . . ?
O1 S1 C6 C7 -160.3(4) . . . . ?
N1 S1 C6 C7 87.0(5) . . . . ?
C9 C8 C7 C6 0.9(9) . . . . ?
C11 C6 C7 C8 -0.2(9) . . . . ?
S1 C6 C7 C8 179.1(4) . . . . ?
C9 C10 C11 C6 0.7(9) . . . . ?
C7 C6 C11 C10 -0.6(8) . . . . ?
S1 C6 C11 C10 -179.9(4) . . . . ?
C7 C8 C9 C10 -0.9(9) . . . . ?
C7 C8 C9 C12 179.8(6) . . . . ?
C11 C10 C9 C8 0.0(9) . . . . ?
C11 C10 C9 C12 179.3(5) . . . . ?
C3 C2 C1 C5 -175.8(6) . . . . ?
C4 C2 C1 C5 2.4(10) . . . . ?
C3 C2 C1 P1 -0.6(10) . . . . ?
C4 C2 C1 P1 177.6(5) . . . . ?
N1 P1 C1 C2 159.4(6) . . . . ?
N1 P1 C1 C2 -116.5(6) 3_666 . . . ?
Au1 P1 C1 C2 19.5(7) . . . . ?
P1 P1 C1 C2 -158.2(5) 3_666 . . . ?
N1 P1 C1 C5 -25.2(5) . . . . ?
N1 P1 C1 C5 58.9(5) 3_666 . . . ?
Au1 P1 C1 C5 -165.1(4) . . . . ?
P1 P1 C1 C5 17.2(5) 3_666 . . . ?
